data_7042483
loop_
_publ_author_name
'Rasheed, O. K.'
'McDouall, J. J. W.'
'Muryn, C. A.'
'Raftery, J.'
'Vitorica-Yrezabal, I J'
'Quayle, P.'

_publ_section_title
;
 The assembly of &quot;S3N&quot;-ligands decorated with an azo-dye as
 potential sensors for heavy metal ions.
;
_journal_issue 16
_journal_name_full 'Dalton transactions (Cambridge, England : 2003)'
_journal_page_first 5229
_journal_page_last 5239
_journal_paper_doi 10.1039/c7dt00569e
_journal_volume 46
_journal_year 2017
_chemical_formula_moiety 'C11 H15 Cl Hg N S3, Cl3 Hg'
_chemical_formula_sum 'C11 H15 Cl4 Hg2 N S3'
_chemical_formula_weight 800.40
_space_group_crystal_system monoclinic
_space_group_IT_number 14
_space_group_name_Hall '-P 2yn'
_space_group_name_H-M_alt 'P 1 21/n 1'
_symmetry_space_group_name_Hall '-P 2yn'
_symmetry_space_group_name_H-M 'P 1 21/n 1'
_atom_sites_solution_hydrogens geom
_audit_creation_date 2017-03-06
_audit_creation_method
;
Olex2 1.2
(compiled 2017.03.02 svn.r3394 for OlexSys, GUI svn.r5324)
;
_audit_update_record
;
2017-03-14 deposited with the CCDC.
2017-03-14 downloaded from the CCDC.
;
_cell_angle_alpha 90
_cell_angle_beta 93.3355(14)
_cell_angle_gamma 90
_cell_formula_units_Z 4
_cell_length_a 8.86244(15)
_cell_length_b 15.5399(3)
_cell_length_c 13.2869(2)
_cell_measurement_reflns_used 7915
_cell_measurement_temperature 100(2)
_cell_measurement_theta_max 74.1241
_cell_measurement_theta_min 2.8412
_cell_volume 1826.79(5)
_computing_cell_refinement
;
CrysAlisPro, Agilent Technologies,
Version 1.171.36.20 (release 27-06-2012 CrysAlis171 .NET)
(compiled Jul 11 2012,15:38:31)
;
_computing_data_reduction
;
CrysAlisPro, Agilent Technologies,
Version 1.171.36.20 (release 27-06-2012 CrysAlis171 .NET)
(compiled Jul 11 2012,15:38:31)
;
_computing_molecular_graphics 'Olex2 (Dolomanov et al., 2009)'
_computing_publication_material 'Olex2 (Dolomanov et al., 2009)'
_computing_structure_refinement 'ShelXL (Sheldrick, 2015)'
_diffrn_ambient_temperature 100.15
_diffrn_measured_fraction_theta_full 0.992
_diffrn_measured_fraction_theta_max 0.950
_diffrn_measurement_details
;
#__ type_ start__ end____ width___ exp.time_
  1 omega   91.10  249.46   1.1997    6.0000
omega____ theta____ kappa____ phi______ frames
    -      105.0000   73.8669  174.2088 132

#__ type_ start__ end____ width___ exp.time_
  2 phi     41.31  331.86   1.2006    6.0000
omega____ theta____ kappa____ phi______ frames
 169.2097  111.0000   73.8669     -     242

#__ type_ start__ end____ width___ exp.time_
  3 phi   -205.79  153.01   1.2000    3.0000
omega____ theta____ kappa____ phi______ frames
  88.2194   30.5000   73.8669     -     299

#__ type_ start__ end____ width___ exp.time_
  4 omega   90.88  246.84   1.1997    6.0000
omega____ theta____ kappa____ phi______ frames
    -      100.0000   73.8669  304.2081 130

#__ type_ start__ end____ width___ exp.time_
  5 omega  104.14  234.94   1.2000    6.0000
omega____ theta____ kappa____ phi______ frames
    -      112.0000   73.8669   39.2088 109

#__ type_ start__ end____ width___ exp.time_
  6 phi    100.42  317.73   1.2006    6.0000
omega____ theta____ kappa____ phi______ frames
 119.2097  111.0000   73.8669     -     181

#__ type_ start__ end____ width___ exp.time_
  7 omega    3.78   74.60   1.2003    3.0000
omega____ theta____ kappa____ phi______ frames
    -       30.5000   73.8669  299.2100 59

#__ type_ start__ end____ width___ exp.time_
  8 phi     80.96  193.82   1.2006    3.0000
omega____ theta____ kappa____ phi______ frames
  -0.6900  -70.0000   73.8669     -     94
;
_diffrn_measurement_device_type 'Bruker APEX-II CCD'
_diffrn_measurement_method '\w and \p scans'
_diffrn_radiation_type CuK\a
_diffrn_radiation_wavelength 1.54184
_diffrn_reflns_av_R_equivalents 0.0321
_diffrn_reflns_av_unetI/netI 0.0329
_diffrn_reflns_Laue_measured_fraction_full 0.992
_diffrn_reflns_Laue_measured_fraction_max 0.950
_diffrn_reflns_limit_h_max 10
_diffrn_reflns_limit_h_min -10
_diffrn_reflns_limit_k_max 19
_diffrn_reflns_limit_k_min -17
_diffrn_reflns_limit_l_max 15
_diffrn_reflns_limit_l_min -16
_diffrn_reflns_number 9572
_diffrn_reflns_point_group_measured_fraction_full 0.992
_diffrn_reflns_point_group_measured_fraction_max 0.950
_diffrn_reflns_theta_full 67.684
_diffrn_reflns_theta_max 74.292
_diffrn_reflns_theta_min 4.382
_exptl_absorpt_coefficient_mu 38.240
_exptl_absorpt_correction_T_max 1.00000
_exptl_absorpt_correction_T_min 0.23153
_exptl_absorpt_correction_type multi-scan
_exptl_absorpt_process_details
;
CrysAlisPro, Agilent Technologies,
Version 1.171.36.20 (release 27-06-2012 CrysAlis171 .NET)
(compiled Jul 11 2012,15:38:31)
Empirical absorption correction using spherical harmonics,
 implemented in SCALE3 ABSPACK scaling algorithm.
;
_exptl_crystal_colour white
_exptl_crystal_colour_primary white
_exptl_crystal_density_diffrn 2.910
_exptl_crystal_density_method 'not measured'
_exptl_crystal_description plate
_exptl_crystal_F_000 1456
_exptl_crystal_size_max 0.16
_exptl_crystal_size_mid 0.05
_exptl_crystal_size_min 0.02
_refine_diff_density_max 1.088
_refine_diff_density_min -1.874
_refine_diff_density_rms 0.265
_refine_ls_extinction_method none
_refine_ls_goodness_of_fit_ref 1.127
_refine_ls_hydrogen_treatment constr
_refine_ls_matrix_type full
_refine_ls_number_parameters 190
_refine_ls_number_reflns 3542
_refine_ls_number_restraints 174
_refine_ls_restrained_S_all 1.110
_refine_ls_R_factor_all 0.0324
_refine_ls_R_factor_gt 0.0292
_refine_ls_shift/su_max 0.001
_refine_ls_shift/su_mean 0.000
_refine_ls_structure_factor_coef Fsqd
_refine_ls_weighting_details 'w=1/[\s^2^(Fo^2^)+(0.0450P)^2^+4.2155P] where P=(Fo^2^+2Fc^2^)/3'
_refine_ls_weighting_scheme calc
_refine_ls_wR_factor_gt 0.0788
_refine_ls_wR_factor_ref 0.0810
_reflns_Friedel_coverage 0.000
_reflns_number_gt 3279
_reflns_number_total 3542
_reflns_threshold_expression 'I > 2\s(I)'
_cod_data_source_file c7dt00569e2.cif
_cod_data_source_block s4146na
_cod_depositor_comments 'Adding full bibliography for 7042479--7042485.cif.'
_cod_original_cell_volume 1826.80(5)
_cod_database_code 7042483
_shelxl_version_number 2014/6
_shelx_space_group_comment
;
The symmetry employed for this shelxl refinement is uniquely defined
by the following loop, which should always be used as a source of
symmetry information in preference to the above space-group names.
They are only intended as comments.
;
_shelx_estimated_absorpt_t_max 0.515
_shelx_estimated_absorpt_t_min 0.064
_olex2_refinement_description
;
1. Fixed Uiso
 At 1.2 times of:
  All C(H) groups, All C(H,H) groups
2. Rigid body (RIGU) restrains
 C1, C2, C11, C3, C10, C4, N1, C9, S1, Hg1, S3, C5, Cl1, S2, C8, C6, C7
 with sigma for 1-2 distances of 0.001 and sigma for 1-3 distances of 0.001
3.a Secondary CH2 refined with riding coordinates:
 C4(H4A,H4B), C5(H5A,H5B), C6(H6A,H6B), C7(H7A,H7B), C8(H8A,H8B), C9(H9A,H9B)
3.b Aromatic/amide H refined with riding coordinates:
 C1(H1), C2(H2), C11(H11)
;
_olex2_submission_special_instructions 'No special instructions were received'

loop_
_space_group_symop_operation_xyz
'x, y, z'
'-x+1/2, y+1/2, -z+1/2'
'-x, -y, -z'
'x-1/2, -y-1/2, z-1/2'

loop_
_atom_site_label
_atom_site_type_symbol
_atom_site_fract_x
_atom_site_fract_y
_atom_site_fract_z
_atom_site_U_iso_or_equiv
_atom_site_adp_type
_atom_site_occupancy
_atom_site_site_symmetry_order
_atom_site_calc_flag
_atom_site_refinement_flags_posn
_atom_site_refinement_flags_adp
C1 C 0.6660(7) 0.8219(4) -0.0049(4) 0.0104(10) Uani 1 1 d . U
H1 H 0.7547 0.7972 -0.0297 0.012 Uiso 1 1 calc R .
C2 C 0.6753(6) 0.8935(4) 0.0570(4) 0.0096(10) Uani 1 1 d . U
H2 H 0.7706 0.9194 0.0738 0.012 Uiso 1 1 calc R .
C3 C 0.5459(6) 0.9273(4) 0.0942(4) 0.0068(9) Uani 1 1 d . U
C4 C 0.5571(7) 1.0045(4) 0.1627(5) 0.0092(9) Uani 1 1 d . U
H4A H 0.5389 1.0565 0.1207 0.011 Uiso 1 1 calc R .
H4B H 0.6622 1.0080 0.1920 0.011 Uiso 1 1 calc R .
C5 C 0.4970(7) 0.9226(4) 0.3485(5) 0.0126(9) Uani 1 1 d . U
H5A H 0.6072 0.9296 0.3629 0.015 Uiso 1 1 calc R .
H5B H 0.4480 0.9293 0.4132 0.015 Uiso 1 1 calc R .
C6 C 0.4675(7) 0.8316(4) 0.3099(5) 0.0118(10) Uani 1 1 d . U
H6A H 0.5135 0.7898 0.3589 0.014 Uiso 1 1 calc R .
H6B H 0.5158 0.8239 0.2452 0.014 Uiso 1 1 calc R .
C7 C 0.2638(7) 0.7199(4) 0.2042(5) 0.0146(10) Uani 1 1 d . U
H7A H 0.3511 0.7249 0.1614 0.018 Uiso 1 1 calc R .
H7B H 0.2752 0.6657 0.2430 0.018 Uiso 1 1 calc R .
C8 C 0.1200(7) 0.7156(4) 0.1373(5) 0.0134(9) Uani 1 1 d . U
H8A H 0.0334 0.7132 0.1810 0.016 Uiso 1 1 calc R .
H8B H 0.1206 0.6611 0.0988 0.016 Uiso 1 1 calc R .
C9 C 0.2446(6) 0.7913(4) -0.0320(5) 0.0099(9) Uani 1 1 d . U
H9A H 0.2562 0.7292 -0.0460 0.012 Uiso 1 1 calc R .
H9B H 0.2164 0.8197 -0.0970 0.012 Uiso 1 1 calc R .
C10 C 0.3981(6) 0.8256(4) 0.0052(4) 0.0059(8) Uani 1 1 d . U
C11 C 0.5259(7) 0.7870(4) -0.0300(5) 0.0107(10) Uani 1 1 d . U
H11 H 0.5169 0.7369 -0.0711 0.013 Uiso 1 1 calc R .
Cl1 Cl 0.03192(16) 1.05722(9) 0.13634(11) 0.0122(3) Uani 1 1 d . U
Cl2 Cl 0.71287(19) 0.65348(12) 0.17045(14) 0.0235(4) Uani 1 1 d . .
Cl3 Cl 0.61670(15) 0.37937(9) 0.20988(10) 0.0117(3) Uani 1 1 d . .
Cl4 Cl 0.31837(17) 0.52904(12) 0.05218(12) 0.0190(3) Uani 1 1 d . .
Hg1 Hg 0.19006(2) 0.93281(2) 0.16435(2) 0.00857(9) Uani 1 1 d . U
Hg2 Hg 0.57866(3) 0.52313(2) 0.13901(2) 0.01525(10) Uani 1 1 d . .
N1 N 0.4078(5) 0.8949(3) 0.0659(4) 0.0061(7) Uani 1 1 d . U
S1 S 0.43176(16) 1.00877(10) 0.26516(11) 0.0097(3) Uani 1 1 d . U
S2 S 0.26591(15) 0.81013(10) 0.29141(11) 0.0112(3) Uani 1 1 d . U
S3 S 0.08758(15) 0.80343(9) 0.04824(11) 0.0085(3) Uani 1 1 d . U

loop_
_atom_site_aniso_label
_atom_site_aniso_U_11
_atom_site_aniso_U_22
_atom_site_aniso_U_33
_atom_site_aniso_U_23
_atom_site_aniso_U_13
_atom_site_aniso_U_12
C1 0.0042(15) 0.0144(19) 0.012(2) -0.0038(18) -0.0014(12) 0.0010(13)
C2 0.0050(14) 0.0136(19) 0.010(2) -0.0025(17) -0.0019(12) 0.0001(12)
C3 0.0049(13) 0.0079(16) 0.0072(17) 0.0011(14) -0.0014(10) -0.0006(11)
C4 0.0070(17) 0.0102(17) 0.0104(15) -0.0020(13) -0.0004(12) -0.0014(13)
C5 0.009(2) 0.0132(16) 0.0152(18) 0.0027(13) -0.0005(14) -0.0002(12)
C6 0.0062(15) 0.0127(16) 0.016(2) 0.0041(14) -0.0012(14) 0.0010(12)
C7 0.012(2) 0.0131(17) 0.0188(19) 0.0054(13) -0.0028(15) 0.0007(13)
C8 0.0094(19) 0.0117(17) 0.0188(17) 0.0041(13) -0.0019(14) 0.0002(13)
C9 0.0038(13) 0.010(2) 0.0153(17) -0.0034(15) -0.0015(11) 0.0006(12)
C10 0.0036(13) 0.0066(16) 0.0075(17) 0.0002(14) -0.0008(10) 0.0004(10)
C11 0.0045(14) 0.0139(19) 0.013(2) -0.0060(18) -0.0007(12) 0.0019(12)
Cl1 0.0102(6) 0.0095(6) 0.0167(7) 0.0016(5) -0.0013(5) 0.0047(5)
Cl2 0.0176(7) 0.0185(8) 0.0339(9) 0.0086(7) -0.0016(6) -0.0055(6)
Cl3 0.0095(6) 0.0106(6) 0.0146(6) -0.0012(5) -0.0013(5) -0.0023(5)
Cl4 0.0067(6) 0.0364(9) 0.0142(7) 0.0010(6) 0.0023(5) 0.0050(6)
Hg1 0.00535(14) 0.00716(14) 0.01309(14) 0.00101(8) -0.00043(9) 0.00352(8)
Hg2 0.00925(15) 0.01564(15) 0.02090(16) 0.00284(10) 0.00124(10) -0.00053(9)
N1 0.0048(12) 0.0054(14) 0.0079(14) 0.0013(12) -0.0022(9) 0.0011(10)
S1 0.0092(6) 0.0091(6) 0.0109(6) -0.0022(5) 0.0010(5) 0.0008(5)
S2 0.0051(6) 0.0138(7) 0.0145(6) 0.0066(5) -0.0005(5) 0.0000(5)
S3 0.0024(5) 0.0086(6) 0.0142(6) 0.0017(5) -0.0012(4) 0.0002(5)

loop_
_atom_type_symbol
_atom_type_description
_atom_type_scat_dispersion_real
_atom_type_scat_dispersion_imag
_atom_type_scat_source
C C 0.0181 0.0091 'International Tables Vol C Tables 4.2.6.8 and 6.1.1.4'
H H 0.0000 0.0000 'International Tables Vol C Tables 4.2.6.8 and 6.1.1.4'
N N 0.0311 0.0180 'International Tables Vol C Tables 4.2.6.8 and 6.1.1.4'
Cl Cl 0.3639 0.7018 'International Tables Vol C Tables 4.2.6.8 and 6.1.1.4'
S S 0.3331 0.5567 'International Tables Vol C Tables 4.2.6.8 and 6.1.1.4'
Hg Hg -4.2923 7.6849 'International Tables Vol C Tables 4.2.6.8 and 6.1.1.4'

loop_
_geom_angle_atom_site_label_1
_geom_angle_atom_site_label_2
_geom_angle_atom_site_label_3
_geom_angle
_geom_angle_site_symmetry_3
C2 C1 H1 120.6 .
C11 C1 H1 120.6 .
C11 C1 C2 118.8(6) .
C1 C2 H2 120.1 .
C3 C2 C1 119.8(5) .
C3 C2 H2 120.1 .
C2 C3 C4 119.6(5) .
N1 C3 C2 121.1(5) .
N1 C3 C4 119.3(5) .
C3 C4 H4A 107.9 .
C3 C4 H4B 107.9 .
C3 C4 S1 117.6(4) .
H4A C4 H4B 107.2 .
S1 C4 H4A 107.9 .
S1 C4 H4B 107.9 .
H5A C5 H5B 107.4 .
C6 C5 H5A 108.3 .
C6 C5 H5B 108.3 .
C6 C5 S1 116.0(4) .
S1 C5 H5A 108.3 .
S1 C5 H5B 108.3 .
C5 C6 H6A 109.4 .
C5 C6 H6B 109.4 .
C5 C6 S2 111.3(4) .
H6A C6 H6B 108.0 .
S2 C6 H6A 109.4 .
S2 C6 H6B 109.4 .
H7A C7 H7B 107.8 .
C8 C7 H7A 109.0 .
C8 C7 H7B 109.0 .
C8 C7 S2 112.7(5) .
S2 C7 H7A 109.0 .
S2 C7 H7B 109.0 .
C7 C8 H8A 108.2 .
C7 C8 H8B 108.2 .
C7 C8 S3 116.4(5) .
H8A C8 H8B 107.3 .
S3 C8 H8A 108.2 .
S3 C8 H8B 108.2 .
H9A C9 H9B 107.1 .
C10 C9 H9A 107.7 .
C10 C9 H9B 107.7 .
C10 C9 S3 118.5(4) .
S3 C9 H9A 107.7 .
S3 C9 H9B 107.7 .
C11 C10 C9 118.2(5) .
N1 C10 C9 120.1(5) .
N1 C10 C11 121.6(5) .
C1 C11 C10 119.3(6) .
C1 C11 H11 120.3 .
C10 C11 H11 120.3 .
Hg2 Cl4 Hg2 93.74(5) 3_665
Cl1 Hg1 N1 125.28(12) .
Cl1 Hg1 S1 99.32(5) .
Cl1 Hg1 S2 144.47(5) .
Cl1 Hg1 S3 109.97(5) .
N1 Hg1 S1 75.36(11) .
N1 Hg1 S2 89.33(12) .
N1 Hg1 S3 76.31(12) .
S2 Hg1 S1 80.39(5) .
S2 Hg1 S3 83.65(5) .
S3 Hg1 S1 147.48(4) .
Cl2 Hg2 Cl3 131.05(5) .
Cl2 Hg2 Cl4 102.43(6) 3_665
Cl2 Hg2 Cl4 119.04(6) .
Cl3 Hg2 Cl4 92.24(5) 3_665
Cl3 Hg2 Cl4 108.20(5) .
Cl4 Hg2 Cl4 86.26(5) 3_665
C3 N1 Hg1 119.1(4) .
C10 N1 C3 119.2(5) .
C10 N1 Hg1 119.0(4) .
C4 S1 C5 104.2(3) .
C4 S1 Hg1 96.52(19) .
C5 S1 Hg1 101.2(2) .
C6 S2 Hg1 99.6(2) .
C7 S2 C6 101.6(3) .
C7 S2 Hg1 99.1(2) .
C8 S3 Hg1 98.9(2) .
C9 S3 C8 101.9(3) .
C9 S3 Hg1 99.9(2) .

loop_
_geom_bond_atom_site_label_1
_geom_bond_atom_site_label_2
_geom_bond_distance
_geom_bond_site_symmetry_2
C1 H1 0.9500 .
C1 C2 1.384(9) .
C1 C11 1.379(8) .
C2 H2 0.9500 .
C2 C3 1.378(8) .
C3 C4 1.506(8) .
C3 N1 1.356(7) .
C4 H4A 0.9900 .
C4 H4B 0.9900 .
C4 S1 1.808(6) .
C5 H5A 0.9900 .
C5 H5B 0.9900 .
C5 C6 1.523(9) .
C5 S1 1.811(7) .
C6 H6A 0.9900 .
C6 H6B 0.9900 .
C6 S2 1.820(6) .
C7 H7A 0.9900 .
C7 H7B 0.9900 .
C7 C8 1.512(8) .
C7 S2 1.818(7) .
C8 H8A 0.9900 .
C8 H8B 0.9900 .
C8 S3 1.818(6) .
C9 H9A 0.9900 .
C9 H9B 0.9900 .
C9 C10 1.516(7) .
C9 S3 1.811(6) .
C10 C11 1.387(8) .
C10 N1 1.346(8) .
C11 H11 0.9500 .
Cl1 Hg1 2.4042(14) .
Cl2 Hg2 2.3738(18) .
Cl3 Hg2 2.4402(15) .
Cl4 Hg2 2.8658(16) 3_665
Cl4 Hg2 2.5201(15) .
Hg1 N1 2.465(5) .
Hg1 S1 2.7281(15) .
Hg1 S2 2.6086(15) .
Hg1 S3 2.6616(15) .
Hg2 Cl4 2.8658(16) 3_665

loop_
_geom_torsion_atom_site_label_1
_geom_torsion_atom_site_label_2
_geom_torsion_atom_site_label_3
_geom_torsion_atom_site_label_4
_geom_torsion
C1 C2 C3 C4 179.2(6)
C1 C2 C3 N1 -4.3(9)
C2 C1 C11 C10 1.6(9)
C2 C3 C4 S1 -143.0(5)
C2 C3 N1 C10 3.9(8)
C2 C3 N1 Hg1 165.2(4)
C3 C4 S1 C5 67.7(5)
C3 C4 S1 Hg1 -35.6(5)
C4 C3 N1 C10 -179.7(5)
C4 C3 N1 Hg1 -18.3(7)
C5 C6 S2 C7 159.3(4)
C5 C6 S2 Hg1 57.8(4)
C6 C5 S1 C4 -70.2(5)
C6 C5 S1 Hg1 29.5(5)
C7 C8 S3 C9 63.4(5)
C7 C8 S3 Hg1 -38.7(5)
C8 C7 S2 C6 -151.8(5)
C8 C7 S2 Hg1 -50.0(5)
C9 C10 C11 C1 174.0(6)
C9 C10 N1 C3 -176.7(5)
C9 C10 N1 Hg1 22.0(7)
C10 C9 S3 C8 -79.8(5)
C10 C9 S3 Hg1 21.5(5)
C11 C1 C2 C3 1.5(9)
C11 C10 N1 C3 -0.6(8)
C11 C10 N1 Hg1 -162.0(4)
N1 C3 C4 S1 40.4(7)
N1 C10 C11 C1 -2.1(9)
S1 C5 C6 S2 -62.9(6)
S2 C7 C8 S3 65.7(6)
S3 C9 C10 C11 152.7(5)
S3 C9 C10 N1 -31.1(7)
